data_7719152
loop_
_publ_author_name
'Shang, Meng-Jia'
'Chen, Duyong'
'Zhou, Ren-He'
'Lu, Han-Han'
'Ma, Lin'
'Xiao, Jingyi'
'Zhao, Liang'
'Meng, Yin-Shan'
'Liu, Tao'

_publ_section_title
;
 Unveiling the Relationship between Counterion Size and Spin Crossover
 Dynamics in Hexadentate Schiff-Base Manganese(III) Complexes
;
_journal_name_full 'Dalton Transactions'
_journal_paper_doi 10.1039/D5DT01347J
_journal_year 2025
_chemical_absolute_configuration unk
_chemical_formula_moiety 'C22 H26 F2 Mn N4 O2, Cl O4'
_chemical_formula_sum 'C22 H26 Cl F2 Mn N4 O6'
_chemical_formula_weight 570.86
_space_group_crystal_system orthorhombic
_space_group_IT_number 19
_space_group_name_Hall 'P 2ac 2ab'
_space_group_name_H-M_alt 'P 21 21 21'
_atom_sites_solution_hydrogens mixed
_atom_sites_solution_primary dual
_atom_sites_solution_secondary difmap
_audit_creation_date 2025-07-03
_audit_creation_method
;
Olex2 1.5
(compiled 2022.04.07 svn.rca3783a0 for OlexSys, GUI svn.r6498)
;
_audit_update_record
;
2025-07-05 deposited with the CCDC.	2025-07-24 downloaded from the CCDC.
;
_cell_angle_alpha 90
_cell_angle_beta 90
_cell_angle_gamma 90
_cell_formula_units_Z 4
_cell_length_a 7.8630(4)
_cell_length_b 17.3454(8)
_cell_length_c 18.0001(9)
_cell_measurement_reflns_used 9923
_cell_measurement_temperature 300(2)
_cell_measurement_theta_max 25.68
_cell_measurement_theta_min 2.263
_cell_volume 2455.0(2)
_computing_cell_refinement 'SAINT V8.40B (Bruker, 2016)'
_computing_data_collection 'Bruker D8 Venture diffractometer'
_computing_data_reduction 'SAINT V8.40B (Bruker, 2016)'
_computing_molecular_graphics 'Olex2 1.5 (Dolomanov et al., 2009)'
_computing_publication_material 'Olex2 1.5 (Dolomanov et al., 2009)'
_computing_structure_refinement 'SHELXL 2019/3 (Sheldrick, 2015)'
_computing_structure_solution 'SHELXT 2014/5 (Sheldrick, 2014)'
_diffrn_ambient_temperature 300(2)
_diffrn_detector 'Bruker PHOTON-II area detector'
_diffrn_detector_area_resol_mean 7.4
_diffrn_detector_type 'CMOS-PHOTONII area detector'
_diffrn_measured_fraction_theta_full 0.999
_diffrn_measured_fraction_theta_max 0.999
_diffrn_measurement_device 'three-circle diffractometer'
_diffrn_measurement_device_type 'Bruker D8 Venture'
_diffrn_measurement_method 'phi and omega scans'
_diffrn_radiation_monochromator graphite
_diffrn_radiation_probe x-ray
_diffrn_radiation_type MoK\a
_diffrn_radiation_wavelength 0.71073
_diffrn_reflns_av_R_equivalents 0.0662
_diffrn_reflns_av_unetI/netI 0.0441
_diffrn_reflns_Laue_measured_fraction_full 0.999
_diffrn_reflns_Laue_measured_fraction_max 0.999
_diffrn_reflns_limit_h_max 9
_diffrn_reflns_limit_h_min -9
_diffrn_reflns_limit_k_max 21
_diffrn_reflns_limit_k_min -19
_diffrn_reflns_limit_l_max 21
_diffrn_reflns_limit_l_min -21
_diffrn_reflns_number 24934
_diffrn_reflns_point_group_measured_fraction_full 0.998
_diffrn_reflns_point_group_measured_fraction_max 0.998
_diffrn_reflns_theta_full 25.242
_diffrn_reflns_theta_max 25.702
_diffrn_reflns_theta_min 2.263
_diffrn_source 'sealed X-ray tube'
_diffrn_source_target Mo
_exptl_absorpt_coefficient_mu 0.708
_exptl_absorpt_correction_T_max 0.7453
_exptl_absorpt_correction_T_min 0.5972
_exptl_absorpt_correction_type multi-scan
_exptl_absorpt_process_details
'SADABS-2016/2 (Bruker,2016/2) was used for absorption correction. wR2(int) was 0.1426 before and 0.0706 after correction. The Ratio of minimum to maximum transmission is 0.8013. The \l/2 correction factor is Not present.'
_exptl_crystal_colour 'metallic blackish black'
_exptl_crystal_colour_lustre metallic
_exptl_crystal_colour_modifier blackish
_exptl_crystal_colour_primary black
_exptl_crystal_density_diffrn 1.545
_exptl_crystal_density_method 'not measured'
_exptl_crystal_description block
_exptl_crystal_F_000 1176
_exptl_crystal_size_max 0.2
_exptl_crystal_size_mid 0.1
_exptl_crystal_size_min 0.1
_refine_diff_density_max 0.212
_refine_diff_density_min -0.200
_refine_diff_density_rms 0.044
_refine_ls_abs_structure_details
;
 Refined as an inversion twin.
;
_refine_ls_abs_structure_Flack 0.037(19)
_refine_ls_extinction_method none
_refine_ls_goodness_of_fit_ref 1.059
_refine_ls_hydrogen_treatment mixed
_refine_ls_matrix_type full
_refine_ls_number_parameters 407
_refine_ls_number_reflns 4663
_refine_ls_number_restraints 265
_refine_ls_restrained_S_all 1.072
_refine_ls_R_factor_all 0.0346
_refine_ls_R_factor_gt 0.0282
_refine_ls_shift/su_max 0.001
_refine_ls_shift/su_mean 0.000
_refine_ls_structure_factor_coef Fsqd
_refine_ls_weighting_details 'w=1/[\s^2^(Fo^2^)+(0.0344P)^2^] where P=(Fo^2^+2Fc^2^)/3'
_refine_ls_weighting_scheme calc
_refine_ls_wR_factor_gt 0.0696
_refine_ls_wR_factor_ref 0.0720
_reflns_Friedel_coverage 0.750
_reflns_Friedel_fraction_full 0.998
_reflns_Friedel_fraction_max 0.997
_reflns_number_gt 4188
_reflns_number_total 4663
_reflns_threshold_expression 'I > 2\s(I)'
_cod_data_source_file d5dt01347j2.cif
_cod_data_source_block 2441900
_cod_depositor_comments
;
The following automatic conversions were performed:

data item '_diffrn_radiation_probe' value 'X-ray' was changed to
'x-ray' in accordance with the
/home/data/users/saulius/crontab/automatic-downloads/rss-feeds/RSC/lib/dictionaries/cif_core.dic
dictionary named 'cif_core.dic' version 2.4.2 last updated on
2011-04-26.

Automatic conversion script
Id: cif_fix_values 8170 2020-07-09 18:12:32Z antanas 
;
_cod_database_code 7719152
_shelx_shelxl_version_number 2019/3
_shelx_space_group_comment
;
The symmetry employed for this shelxl refinement is uniquely defined
by the following loop, which should always be used as a source of
symmetry information in preference to the above space-group names.
They are only intended as comments.
;
_shelx_estimated_absorpt_t_max 0.933
_shelx_estimated_absorpt_t_min 0.871
_olex2_refinement_description
;
1. Twinned data refinement
 Scales: 0.963(19)
 0.037(19)
2. Fixed Uiso
 At 1.2 times of:
  All C(H) groups, All C(H,H) groups, All N(H) groups
3. Uiso/Uaniso restraints and constraints
Cl1 \\sim O3 \\sim O4 \\sim O5 \\sim O6 \\sim O3A \\sim O4A \\sim O5A \\sim O6A
\\sim O3B \\sim O4B \\sim O5B \\sim O6B: within 2A with sigma of 0.04 and sigma
for terminal atoms of 0.08 within 2A
4. Same fragment restrains
{Cl1, O3A, O4A, O5A, O6A} sigma for 1-2: 0.01, 1-3: 0.04
{Cl1, O3B, O4B, O5B, O6B} sigma for 1-2: 0.01, 1-3: 0.04
as in
{Cl1, O3, O4, O5, O6}
5. Others
 1*[Sof(O3)+Sof(O4)+Sof(O5)+Sof(O6)]+1*[Sof(O3A)+Sof(O4A)+Sof(O5A)+Sof(O6A)]+1*
 [Sof(O3B)+Sof(O4B)+Sof(O5B)+Sof(O6B)]=1 with esd of 0.00001
 Sof(O3)=Sof(O4)=Sof(O5)=Sof(O6)=FVAR(1)
 Sof(O3A)=Sof(O4A)=Sof(O5A)=Sof(O6A)=FVAR(2)
 Sof(O3B)=Sof(O4B)=Sof(O5B)=Sof(O6B)=FVAR(3)
6.a Secondary CH2 refined with riding coordinates:
 C8(H8A,H8B), C9(H9A,H9B), C10(H10A,H10B), C11(H11A,H11B), C12(H12A,H12B),
 C13(H13A,H13B), C14(H14A,H14B), C15(H15A,H15B)
6.b Aromatic/amide H refined with riding coordinates:
 C3(H3), C4(H4), C6(H6), C7(H7), C16(H16), C19(H19), C21(H21), C22(H22)
;
_olex2_submission_special_instructions 'No special instructions were received'

loop_
_space_group_symop_operation_xyz
'x, y, z'
'x+1/2, -y+1/2, -z'
'-x, y+1/2, -z+1/2'
'-x+1/2, -y, z+1/2'

loop_
_atom_site_label
_atom_site_type_symbol
_atom_site_fract_x
_atom_site_fract_y
_atom_site_fract_z
_atom_site_U_iso_or_equiv
_atom_site_adp_type
_atom_site_occupancy
_atom_site_site_symmetry_order
_atom_site_calc_flag
_atom_site_refinement_flags_posn
_atom_site_refinement_flags_adp
_atom_site_refinement_flags_occupancy
_atom_site_disorder_assembly
_atom_site_disorder_group
Mn1 Mn 0.78768(6) 0.47684(2) 0.43969(2) 0.03874(12) Uani 1 1 d . . . . .
F1 F 0.3573(4) 0.37007(14) 0.71647(12) 0.0881(8) Uani 1 1 d . . . . .
F2 F 1.1883(4) 0.78747(12) 0.37282(13) 0.0952(8) Uani 1 1 d . . . . .
O1 O 0.6198(3) 0.41929(10) 0.48879(11) 0.0462(5) Uani 1 1 d . . . . .
O2 O 0.9505(3) 0.54133(11) 0.39598(10) 0.0471(5) Uani 1 1 d . . . . .
N1 N 0.9266(4) 0.36802(16) 0.41768(15) 0.0517(7) Uani 1 1 d . . . . .
H1 H 1.025(5) 0.380(2) 0.405(2) 0.062 Uiso 1 1 d . U . . .
N2 N 0.6850(4) 0.44814(16) 0.33019(14) 0.0517(7) Uani 1 1 d . . . . .
H2 H 0.590(5) 0.432(2) 0.336(2) 0.062 Uiso 1 1 d . U . . .
N3 N 0.9313(3) 0.48340(14) 0.53737(12) 0.0421(5) Uani 1 1 d . . . . .
N4 N 0.6111(3) 0.56793(13) 0.43960(13) 0.0435(5) Uani 1 1 d . . . . .
C1 C 0.5396(4) 0.44624(17) 0.54822(15) 0.0419(7) Uani 1 1 d . . . . .
C2 C 0.4972(4) 0.52512(17) 0.55714(17) 0.0439(6) Uani 1 1 d . . . . .
C3 C 0.4173(4) 0.5489(2) 0.62259(18) 0.0550(8) Uani 1 1 d . . . . .
H3 H 0.393603 0.600984 0.629109 0.066 Uiso 1 1 calc R U . . .
C4 C 0.3731(5) 0.4984(2) 0.67717(18) 0.0573(9) Uani 1 1 d . . . . .
H4 H 0.320773 0.514829 0.720713 0.069 Uiso 1 1 calc R U . . .
C5 C 0.4091(5) 0.4223(2) 0.66498(17) 0.0562(8) Uani 1 1 d . . . . .
C6 C 0.4915(5) 0.39507(19) 0.60356(17) 0.0524(8) Uani 1 1 d . . . . .
H6 H 0.515134 0.342758 0.598883 0.063 Uiso 1 1 calc R U . . .
C7 C 0.5139(4) 0.57862(17) 0.49556(18) 0.0488(7) Uani 1 1 d . . . . .
H7 H 0.449655 0.623623 0.496933 0.059 Uiso 1 1 calc R U . . .
C8 C 0.5912(5) 0.61783(18) 0.37394(17) 0.0554(8) Uani 1 1 d . . . . .
H8A H 0.699430 0.641608 0.362019 0.067 Uiso 1 1 calc R U . . .
H8B H 0.510352 0.658525 0.384883 0.067 Uiso 1 1 calc R U . . .
C9 C 0.5290(6) 0.5715(2) 0.30774(19) 0.0714(11) Uani 1 1 d . . . . .
H9A H 0.425630 0.544683 0.321787 0.086 Uiso 1 1 calc R U . . .
H9B H 0.500450 0.606885 0.267942 0.086 Uiso 1 1 calc R U . . .
C10 C 0.6547(6) 0.5132(2) 0.27852(18) 0.0718(12) Uani 1 1 d . . . . .
H10A H 0.612956 0.492893 0.231726 0.086 Uiso 1 1 calc R U . . .
H10B H 0.761966 0.538899 0.268794 0.086 Uiso 1 1 calc R U . . .
C11 C 0.7957(6) 0.38848(19) 0.29713(17) 0.0597(9) Uani 1 1 d . . . . .
H11A H 0.899804 0.411827 0.278938 0.072 Uiso 1 1 calc R U . . .
H11B H 0.738263 0.364180 0.255590 0.072 Uiso 1 1 calc R U . . .
C12 C 0.8366(6) 0.32926(19) 0.35539(18) 0.0610(10) Uani 1 1 d . . . . .
H12A H 0.732655 0.305584 0.373321 0.073 Uiso 1 1 calc R U . . .
H12B H 0.908096 0.289232 0.334401 0.073 Uiso 1 1 calc R U . . .
C13 C 0.9502(6) 0.31530(18) 0.4818(2) 0.0663(10) Uani 1 1 d . . . . .
H13A H 1.011798 0.269943 0.465401 0.080 Uiso 1 1 calc R U . . .
H13B H 0.839531 0.298619 0.499386 0.080 Uiso 1 1 calc R U . . .
C14 C 1.0456(5) 0.3521(2) 0.5453(2) 0.0633(10) Uani 1 1 d . . . . .
H14A H 1.151229 0.373212 0.526214 0.076 Uiso 1 1 calc R U . . .
H14B H 1.074715 0.312334 0.580959 0.076 Uiso 1 1 calc R U . . .
C15 C 0.9504(5) 0.41572(18) 0.58556(17) 0.0516(8) Uani 1 1 d . . . . .
H15A H 0.839028 0.397155 0.600285 0.062 Uiso 1 1 calc R U . . .
H15B H 1.012106 0.430077 0.630120 0.062 Uiso 1 1 calc R U . . .
C16 C 1.0092(4) 0.54527(17) 0.55472(17) 0.0450(7) Uani 1 1 d . . . . .
H16 H 1.051609 0.548941 0.602816 0.054 Uiso 1 1 calc R U . . .
C17 C 1.0370(4) 0.61008(15) 0.50600(15) 0.0416(7) Uani 1 1 d . . . . .
C18 C 1.0136(4) 0.60375(16) 0.42845(16) 0.0431(7) Uani 1 1 d . . . . .
C19 C 1.0638(5) 0.66601(18) 0.38413(18) 0.0572(9) Uani 1 1 d . . . . .
H19 H 1.047739 0.664565 0.332967 0.069 Uiso 1 1 calc R U . . .
C20 C 1.1367(5) 0.72894(19) 0.4168(2) 0.0606(9) Uani 1 1 d . . . . .
C21 C 1.1637(5) 0.73637(18) 0.4920(2) 0.0559(9) Uani 1 1 d . . . . .
H21 H 1.215264 0.779902 0.512079 0.067 Uiso 1 1 calc R U . . .
C22 C 1.1113(4) 0.67685(18) 0.53545(18) 0.0503(8) Uani 1 1 d . . . . .
H22 H 1.125256 0.680576 0.586627 0.060 Uiso 1 1 calc R U . . .
Cl1 Cl 0.31388(15) 0.29942(7) 0.28392(6) 0.0745(3) Uani 1 1 d D U . . .
O3 O 0.2517(17) 0.2483(8) 0.3369(7) 0.161(5) Uani 0.489(4) 1 d D U P A 1
O4 O 0.211(2) 0.2965(12) 0.2234(7) 0.156(8) Uani 0.489(4) 1 d D U P A 1
O5 O 0.2994(17) 0.3724(6) 0.3163(9) 0.120(5) Uani 0.489(4) 1 d D U P A 1
O6 O 0.4752(14) 0.2750(12) 0.2657(13) 0.176(9) Uani 0.489(4) 1 d D U P A 1
O3B O 0.434(4) 0.288(2) 0.3363(19) 0.164(13) Uani 0.165(4) 1 d D U P A 3
O4B O 0.212(4) 0.2383(15) 0.267(2) 0.151(15) Uani 0.165(4) 1 d D U P A 3
O5B O 0.218(5) 0.3627(15) 0.307(2) 0.157(15) Uani 0.165(4) 1 d D U P A 3
O6B O 0.408(4) 0.325(2) 0.2215(13) 0.124(13) Uani 0.165(4) 1 d D U P A 3
O3A O 0.439(2) 0.2461(11) 0.2904(15) 0.146(9) Uani 0.347(4) 1 d D U P A 2
O4A O 0.170(2) 0.2818(18) 0.2457(12) 0.143(10) Uani 0.347(4) 1 d D U P A 2
O5A O 0.295(3) 0.3271(16) 0.3534(7) 0.182(9) Uani 0.347(4) 1 d D U P A 2
O6A O 0.388(3) 0.3615(9) 0.2430(13) 0.150(8) Uani 0.347(4) 1 d D U P A 2

loop_
_atom_site_aniso_label
_atom_site_aniso_U_11
_atom_site_aniso_U_22
_atom_site_aniso_U_33
_atom_site_aniso_U_23
_atom_site_aniso_U_13
_atom_site_aniso_U_12
Mn1 0.0500(3) 0.0337(2) 0.0325(2) -0.00234(15) -0.00060(19) -0.00104(19)
F1 0.108(2) 0.0975(17) 0.0591(12) 0.0242(12) 0.0229(13) -0.0013(16)
F2 0.135(2) 0.0576(12) 0.0929(16) 0.0182(11) 0.0122(16) -0.0302(16)
O1 0.0571(13) 0.0371(10) 0.0444(11) -0.0044(8) 0.0050(10) -0.0023(10)
O2 0.0603(14) 0.0444(11) 0.0365(10) -0.0049(8) 0.0039(9) -0.0073(10)
N1 0.0610(19) 0.0435(14) 0.0505(15) -0.0045(10) 0.0059(13) -0.0026(14)
N2 0.0664(19) 0.0476(14) 0.0412(13) -0.0052(10) 0.0005(14) -0.0066(14)
N3 0.0470(14) 0.0434(13) 0.0358(12) 0.0030(10) -0.0022(10) 0.0015(13)
N4 0.0498(14) 0.0388(12) 0.0420(12) 0.0002(11) -0.0046(13) 0.0025(11)
C1 0.0395(16) 0.0459(15) 0.0404(16) -0.0032(12) -0.0026(13) -0.0047(13)
C2 0.0400(15) 0.0447(15) 0.0470(15) -0.0041(14) 0.0012(13) 0.0009(14)
C3 0.048(2) 0.0571(19) 0.060(2) -0.0102(15) 0.0043(15) 0.0042(17)
C4 0.0480(19) 0.081(2) 0.0428(17) -0.0082(15) 0.0036(15) -0.0020(18)
C5 0.051(2) 0.077(2) 0.0410(17) 0.0095(15) 0.0001(14) -0.0059(19)
C6 0.062(2) 0.0451(17) 0.0502(18) 0.0014(14) 0.0016(16) -0.0053(17)
C7 0.0475(18) 0.0362(15) 0.0628(19) -0.0046(13) -0.0029(16) 0.0049(15)
C8 0.069(2) 0.0435(16) 0.0536(19) 0.0096(13) -0.0075(17) 0.0063(17)
C9 0.097(3) 0.063(2) 0.054(2) 0.0061(16) -0.030(2) 0.005(2)
C10 0.116(3) 0.064(2) 0.0357(16) 0.0007(15) -0.0153(19) -0.001(2)
C11 0.080(2) 0.0544(18) 0.0444(16) -0.0139(13) 0.0059(18) -0.006(2)
C12 0.082(3) 0.0432(16) 0.0576(19) -0.0173(14) 0.0083(18) -0.0041(18)
C13 0.089(3) 0.0406(16) 0.069(2) 0.0014(15) 0.004(2) 0.011(2)
C14 0.070(2) 0.0563(19) 0.064(2) 0.0079(15) -0.0069(19) 0.0165(19)
C15 0.060(2) 0.0480(17) 0.0474(17) 0.0112(13) -0.0075(15) 0.0010(16)
C16 0.0478(17) 0.0494(16) 0.0379(14) -0.0024(12) -0.0062(14) -0.0001(14)
C17 0.0450(18) 0.0394(15) 0.0404(15) -0.0033(11) -0.0019(13) 0.0032(14)
C18 0.0427(17) 0.0425(15) 0.0441(16) -0.0065(12) 0.0059(13) -0.0003(13)
C19 0.077(3) 0.0484(18) 0.0464(18) 0.0019(13) 0.0084(17) -0.0068(19)
C20 0.067(2) 0.0413(16) 0.073(2) 0.0060(15) 0.0120(18) -0.0071(17)
C21 0.061(2) 0.0382(15) 0.069(2) -0.0097(14) -0.0011(17) -0.0027(16)
C22 0.0492(19) 0.0487(17) 0.0530(18) -0.0096(13) -0.0040(15) 0.0032(16)
Cl1 0.0661(7) 0.0806(7) 0.0768(6) 0.0002(5) -0.0068(5) 0.0010(6)
O3 0.166(11) 0.151(9) 0.167(10) 0.109(8) 0.011(9) -0.010(9)
O4 0.195(18) 0.183(14) 0.091(6) 0.029(7) -0.079(9) 0.001(12)
O5 0.137(10) 0.091(6) 0.134(10) -0.024(6) -0.037(10) -0.017(7)
O6 0.061(6) 0.23(2) 0.24(2) -0.067(16) 0.046(10) -0.025(10)
O3B 0.12(2) 0.20(3) 0.17(3) 0.02(2) -0.09(2) 0.06(2)
O4B 0.13(2) 0.098(18) 0.23(3) -0.11(2) -0.05(2) -0.005(18)
O5B 0.17(3) 0.14(2) 0.16(3) 0.06(2) 0.10(2) 0.09(2)
O6B 0.10(2) 0.23(4) 0.050(11) -0.010(18) 0.043(13) 0.03(2)
O3A 0.17(2) 0.106(11) 0.168(18) 0.013(10) -0.050(16) 0.063(14)
O4A 0.055(7) 0.151(19) 0.22(2) -0.048(19) -0.019(11) -0.026(10)
O5A 0.207(19) 0.26(2) 0.078(9) -0.045(12) 0.004(11) 0.11(2)
O6A 0.168(17) 0.101(10) 0.182(19) 0.059(11) -0.024(15) 0.008(11)

loop_
_atom_type_symbol
_atom_type_description
_atom_type_scat_dispersion_real
_atom_type_scat_dispersion_imag
_atom_type_scat_source
C C 0.0033 0.0016 'International Tables Vol C Tables 4.2.6.8 and 6.1.1.4'
H H 0.0000 0.0000 'International Tables Vol C Tables 4.2.6.8 and 6.1.1.4'
Cl Cl 0.1484 0.1585 'International Tables Vol C Tables 4.2.6.8 and 6.1.1.4'
F F 0.0171 0.0103 'International Tables Vol C Tables 4.2.6.8 and 6.1.1.4'
Mn Mn 0.3368 0.7283 'International Tables Vol C Tables 4.2.6.8 and 6.1.1.4'
N N 0.0061 0.0033 'International Tables Vol C Tables 4.2.6.8 and 6.1.1.4'
O O 0.0106 0.0060 'International Tables Vol C Tables 4.2.6.8 and 6.1.1.4'

loop_
_geom_angle_atom_site_label_1
_geom_angle_atom_site_label_2
_geom_angle_atom_site_label_3
_geom_angle
_geom_angle_site_symmetry_1
_geom_angle_site_symmetry_3
_geom_angle_publ_flag
O1 Mn1 N1 88.73(10) . . ?
O1 Mn1 N2 92.50(10) . . ?
O1 Mn1 N3 90.74(9) . . ?
O1 Mn1 N4 86.30(9) . . ?
O2 Mn1 O1 175.13(9) . . ?
O2 Mn1 N1 95.55(10) . . ?
O2 Mn1 N2 90.55(10) . . ?
O2 Mn1 N3 87.23(9) . . ?
O2 Mn1 N4 90.14(10) . . ?
N2 Mn1 N1 80.03(11) . . ?
N3 Mn1 N1 86.02(10) . . ?
N3 Mn1 N2 165.60(11) . . ?
N3 Mn1 N4 108.43(10) . . ?
N4 Mn1 N1 164.75(10) . . ?
N4 Mn1 N2 85.79(10) . . ?
C1 O1 Mn1 121.77(17) . . ?
C18 O2 Mn1 123.92(18) . . ?
Mn1 N1 H1 107(3) . . ?
C12 N1 Mn1 106.6(2) . . ?
C12 N1 H1 110(3) . . ?
C13 N1 Mn1 116.6(2) . . ?
C13 N1 H1 105(3) . . ?
C13 N1 C12 111.6(3) . . ?
Mn1 N2 H2 107(3) . . ?
C10 N2 Mn1 116.9(2) . . ?
C10 N2 H2 102(3) . . ?
C11 N2 Mn1 107.8(2) . . ?
C11 N2 H2 111(3) . . ?
C11 N2 C10 112.0(3) . . ?
C15 N3 Mn1 120.6(2) . . ?
C16 N3 Mn1 120.7(2) . . ?
C16 N3 C15 118.7(2) . . ?
C7 N4 Mn1 120.2(2) . . ?
C7 N4 C8 118.9(3) . . ?
C8 N4 Mn1 120.8(2) . . ?
O1 C1 C2 122.9(3) . . ?
O1 C1 C6 118.9(3) . . ?
C6 C1 C2 118.2(3) . . ?
C1 C2 C7 120.6(3) . . ?
C3 C2 C1 119.1(3) . . ?
C3 C2 C7 119.7(3) . . ?
C2 C3 H3 118.9 . . ?
C4 C3 C2 122.2(3) . . ?
C4 C3 H3 118.9 . . ?
C3 C4 H4 121.5 . . ?
C3 C4 C5 116.9(3) . . ?
C5 C4 H4 121.5 . . ?
F1 C5 C4 118.2(3) . . ?
F1 C5 C6 117.7(3) . . ?
C6 C5 C4 124.2(3) . . ?
C1 C6 H6 120.3 . . ?
C5 C6 C1 119.3(3) . . ?
C5 C6 H6 120.3 . . ?
N4 C7 C2 124.3(3) . . ?
N4 C7 H7 117.9 . . ?
C2 C7 H7 117.9 . . ?
N4 C8 H8A 109.5 . . ?
N4 C8 H8B 109.5 . . ?
N4 C8 C9 110.7(3) . . ?
H8A C8 H8B 108.1 . . ?
C9 C8 H8A 109.5 . . ?
C9 C8 H8B 109.5 . . ?
C8 C9 H9A 108.6 . . ?
C8 C9 H9B 108.6 . . ?
H9A C9 H9B 107.6 . . ?
C10 C9 C8 114.7(3) . . ?
C10 C9 H9A 108.6 . . ?
C10 C9 H9B 108.6 . . ?
N2 C10 C9 113.4(3) . . ?
N2 C10 H10A 108.9 . . ?
N2 C10 H10B 108.9 . . ?
C9 C10 H10A 108.9 . . ?
C9 C10 H10B 108.9 . . ?
H10A C10 H10B 107.7 . . ?
N2 C11 H11A 109.9 . . ?
N2 C11 H11B 109.9 . . ?
N2 C11 C12 108.9(3) . . ?
H11A C11 H11B 108.3 . . ?
C12 C11 H11A 109.9 . . ?
C12 C11 H11B 109.9 . . ?
N1 C12 C11 108.6(3) . . ?
N1 C12 H12A 110.0 . . ?
N1 C12 H12B 110.0 . . ?
C11 C12 H12A 110.0 . . ?
C11 C12 H12B 110.0 . . ?
H12A C12 H12B 108.3 . . ?
N1 C13 H13A 109.0 . . ?
N1 C13 H13B 109.0 . . ?
N1 C13 C14 113.0(3) . . ?
H13A C13 H13B 107.8 . . ?
C14 C13 H13A 109.0 . . ?
C14 C13 H13B 109.0 . . ?
C13 C14 H14A 108.5 . . ?
C13 C14 H14B 108.5 . . ?
C13 C14 C15 115.1(3) . . ?
H14A C14 H14B 107.5 . . ?
C15 C14 H14A 108.5 . . ?
C15 C14 H14B 108.5 . . ?
N3 C15 C14 110.5(3) . . ?
N3 C15 H15A 109.6 . . ?
N3 C15 H15B 109.6 . . ?
C14 C15 H15A 109.6 . . ?
C14 C15 H15B 109.6 . . ?
H15A C15 H15B 108.1 . . ?
N3 C16 H16 117.3 . . ?
N3 C16 C17 125.5(3) . . ?
C17 C16 H16 117.3 . . ?
C18 C17 C16 121.4(3) . . ?
C22 C17 C16 118.5(3) . . ?
C22 C17 C18 119.5(3) . . ?
O2 C18 C17 123.2(3) . . ?
O2 C18 C19 119.0(3) . . ?
C19 C18 C17 117.8(3) . . ?
C18 C19 H19 120.4 . . ?
C20 C19 C18 119.3(3) . . ?
C20 C19 H19 120.4 . . ?
F2 C20 C19 118.3(3) . . ?
F2 C20 C21 117.4(3) . . ?
C19 C20 C21 124.3(3) . . ?
C20 C21 H21 121.7 . . ?
C22 C21 C20 116.6(3) . . ?
C22 C21 H21 121.7 . . ?
C17 C22 H22 118.8 . . ?
C21 C22 C17 122.5(3) . . ?
C21 C22 H22 118.8 . . ?
O3 Cl1 O5 105.3(9) . . ?
O4 Cl1 O3 108.4(9) . . ?
O4 Cl1 O5 108.6(10) . . ?
O4 Cl1 O6 110.3(13) . . ?
O6 Cl1 O3 106.9(10) . . ?
O6 Cl1 O5 117.0(10) . . ?
O3B Cl1 O4B 117(2) . . ?
O3B Cl1 O5B 106(2) . . ?
O3B Cl1 O6B 104(2) . . ?
O4B Cl1 O5B 111(2) . . ?
O4B Cl1 O6B 111(2) . . ?
O5B Cl1 O6B 106.1(19) . . ?
O3A Cl1 O4A 119.5(16) . . ?
O3A Cl1 O6A 105.2(11) . . ?
O4A Cl1 O6A 104.4(14) . . ?
O5A Cl1 O3A 104.2(14) . . ?
O5A Cl1 O4A 117.2(14) . . ?
O5A Cl1 O6A 104.8(13) . . ?

loop_
_geom_bond_atom_site_label_1
_geom_bond_atom_site_label_2
_geom_bond_distance
_geom_bond_site_symmetry_2
_geom_bond_publ_flag
Mn1 O1 1.876(2) . ?
Mn1 O2 1.873(2) . ?
Mn1 N1 2.217(3) . ?
Mn1 N2 2.187(3) . ?
Mn1 N3 2.093(2) . ?
Mn1 N4 2.104(2) . ?
F1 C5 1.358(4) . ?
F2 C20 1.350(4) . ?
O1 C1 1.327(3) . ?
O2 C18 1.327(3) . ?
N1 H1 0.83(4) . ?
N1 C12 1.486(4) . ?
N1 C13 1.484(4) . ?
N2 H2 0.80(4) . ?
N2 C10 1.481(4) . ?
N2 C11 1.477(5) . ?
N3 C15 1.467(4) . ?
N3 C16 1.275(4) . ?
N4 C7 1.278(4) . ?
N4 C8 1.473(4) . ?
C1 C2 1.417(4) . ?
C1 C6 1.387(4) . ?
C2 C3 1.397(4) . ?
C2 C7 1.451(4) . ?
C3 H3 0.9300 . ?
C3 C4 1.362(5) . ?
C4 H4 0.9300 . ?
C4 C5 1.368(5) . ?
C5 C6 1.366(5) . ?
C6 H6 0.9300 . ?
C7 H7 0.9300 . ?
C8 H8A 0.9700 . ?
C8 H8B 0.9700 . ?
C8 C9 1.518(5) . ?
C9 H9A 0.9700 . ?
C9 H9B 0.9700 . ?
C9 C10 1.509(5) . ?
C10 H10A 0.9700 . ?
C10 H10B 0.9700 . ?
C11 H11A 0.9700 . ?
C11 H11B 0.9700 . ?
C11 C12 1.503(5) . ?
C12 H12A 0.9700 . ?
C12 H12B 0.9700 . ?
C13 H13A 0.9700 . ?
C13 H13B 0.9700 . ?
C13 C14 1.509(5) . ?
C14 H14A 0.9700 . ?
C14 H14B 0.9700 . ?
C14 C15 1.518(5) . ?
C15 H15A 0.9700 . ?
C15 H15B 0.9700 . ?
C16 H16 0.9300 . ?
C16 C17 1.442(4) . ?
C17 C18 1.412(4) . ?
C17 C22 1.401(4) . ?
C18 C19 1.399(4) . ?
C19 H19 0.9300 . ?
C19 C20 1.366(5) . ?
C20 C21 1.376(5) . ?
C21 H21 0.9300 . ?
C21 C22 1.359(5) . ?
C22 H22 0.9300 . ?
Cl1 O3 1.391(7) . ?
Cl1 O4 1.360(8) . ?
Cl1 O5 1.397(8) . ?
Cl1 O6 1.377(10) . ?
Cl1 O3B 1.349(12) . ?
Cl1 O4B 1.362(12) . ?
Cl1 O5B 1.396(12) . ?
Cl1 O6B 1.413(12) . ?
Cl1 O3A 1.353(11) . ?
Cl1 O4A 1.359(10) . ?
Cl1 O5A 1.348(9) . ?
Cl1 O6A 1.430(10) . ?

loop_
_geom_torsion_atom_site_label_1
_geom_torsion_atom_site_label_2
_geom_torsion_atom_site_label_3
_geom_torsion_atom_site_label_4
_geom_torsion
_geom_torsion_site_symmetry_1
_geom_torsion_site_symmetry_2
_geom_torsion_site_symmetry_3
_geom_torsion_site_symmetry_4
_geom_torsion_publ_flag
Mn1 O1 C1 C2 35.6(4) . . . . ?
Mn1 O1 C1 C6 -145.9(2) . . . . ?
Mn1 O2 C18 C17 32.6(4) . . . . ?
Mn1 O2 C18 C19 -149.1(3) . . . . ?
Mn1 N1 C12 C11 44.0(3) . . . . ?
Mn1 N1 C13 C14 -58.9(4) . . . . ?
Mn1 N2 C10 C9 -60.4(4) . . . . ?
Mn1 N2 C11 C12 43.7(3) . . . . ?
Mn1 N3 C15 C14 64.1(3) . . . . ?
Mn1 N3 C16 C17 -12.7(4) . . . . ?
Mn1 N4 C7 C2 -9.4(4) . . . . ?
Mn1 N4 C8 C9 63.0(4) . . . . ?
F1 C5 C6 C1 177.2(3) . . . . ?
F2 C20 C21 C22 -179.9(3) . . . . ?
O1 C1 C2 C3 -178.0(3) . . . . ?
O1 C1 C2 C7 10.6(5) . . . . ?
O1 C1 C6 C5 179.9(3) . . . . ?
O2 C18 C19 C20 -176.8(3) . . . . ?
N1 Mn1 O1 C1 144.3(2) . . . . ?
N1 Mn1 O2 C18 -130.4(2) . . . . ?
N1 C13 C14 C15 68.7(4) . . . . ?
N2 Mn1 O1 C1 -135.8(2) . . . . ?
N2 Mn1 O2 C18 149.6(2) . . . . ?
N2 C11 C12 N1 -60.4(4) . . . . ?
N3 Mn1 O1 C1 58.3(2) . . . . ?
N3 Mn1 O2 C18 -44.7(2) . . . . ?
N3 C16 C17 C18 -14.8(5) . . . . ?
N3 C16 C17 C22 174.2(3) . . . . ?
N4 Mn1 O1 C1 -50.2(2) . . . . ?
N4 Mn1 O2 C18 63.8(2) . . . . ?
N4 C8 C9 C10 -67.1(4) . . . . ?
C1 C2 C3 C4 -2.5(5) . . . . ?
C1 C2 C7 N4 -22.5(5) . . . . ?
C2 C1 C6 C5 -1.5(5) . . . . ?
C2 C3 C4 C5 -0.5(5) . . . . ?
C3 C2 C7 N4 166.2(3) . . . . ?
C3 C4 C5 F1 -176.2(3) . . . . ?
C3 C4 C5 C6 2.7(6) . . . . ?
C4 C5 C6 C1 -1.7(6) . . . . ?
C6 C1 C2 C3 3.4(4) . . . . ?
C6 C1 C2 C7 -167.9(3) . . . . ?
C7 N4 C8 C9 -114.0(3) . . . . ?
C7 C2 C3 C4 169.0(3) . . . . ?
C8 N4 C7 C2 167.5(3) . . . . ?
C8 C9 C10 N2 68.4(5) . . . . ?
C10 N2 C11 C12 173.7(3) . . . . ?
C11 N2 C10 C9 174.6(3) . . . . ?
C12 N1 C13 C14 178.4(3) . . . . ?
C13 N1 C12 C11 172.2(3) . . . . ?
C13 C14 C15 N3 -68.7(4) . . . . ?
C15 N3 C16 C17 164.6(3) . . . . ?
C16 N3 C15 C14 -113.2(3) . . . . ?
C16 C17 C18 O2 6.4(5) . . . . ?
C16 C17 C18 C19 -172.0(3) . . . . ?
C16 C17 C22 C21 170.7(3) . . . . ?
C17 C18 C19 C20 1.7(5) . . . . ?
C18 C17 C22 C21 -0.5(5) . . . . ?
C18 C19 C20 F2 178.3(3) . . . . ?
C18 C19 C20 C21 -0.7(6) . . . . ?
C19 C20 C21 C22 -0.9(6) . . . . ?
C20 C21 C22 C17 1.5(5) . . . . ?
C22 C17 C18 O2 177.3(3) . . . . ?
C22 C17 C18 C19 -1.1(5) . . . . ?

loop_
_twin_individual_id
_twin_individual_mass_fraction_refined
1 0.963(19)
2 0.037(19)
